data_7208464
loop_
_publ_author_name
'Kan, Wei-Qiu'
'Yang, Jin'
'Liu, Ying-Ying'
'Ma, Jian-Fang'

_publ_section_title
;
 A series of coordination polymers based on a multidentate N-donor ligand
 and different polycarboxylate anions: syntheses, structures and
 photoluminescent properties
;
_journal_issue 19
_journal_name_full CrystEngComm
_journal_page_first 6271
_journal_paper_doi 10.1039/c2ce25388g
_journal_volume 14
_journal_year 2012
_chemical_formula_moiety 'C23 H16 Cd N8 O5'
_chemical_formula_sum 'C23 H16 Cd N8 O5'
_chemical_formula_weight 596.84
_chemical_name_systematic
;
?
;
_space_group_IT_number 2
_symmetry_cell_setting triclinic
_symmetry_space_group_name_Hall '-P 1'
_symmetry_space_group_name_H-M 'P -1'
_atom_sites_solution_hydrogens geom
_atom_sites_solution_primary direct
_atom_sites_solution_secondary difmap
_audit_creation_method SHELXL-97
_cell_angle_alpha 88.285(4)
_cell_angle_beta 86.169(4)
_cell_angle_gamma 64.289(5)
_cell_formula_units_Z 2
_cell_length_a 9.1097(5)
_cell_length_b 9.5613(5)
_cell_length_c 14.6922(7)
_cell_measurement_reflns_used 3745
_cell_measurement_temperature 293(2)
_cell_measurement_theta_max 29.1407
_cell_measurement_theta_min 2.7734
_cell_volume 1150.42(11)
_computing_cell_refinement CrysAlis
_computing_data_collection 'CrysAlis (Oxford Diffraction, 2006)'
_computing_data_reduction CrysAlis
_computing_structure_refinement 'SHELXL-97 (Sheldrick, 2008)'
_computing_structure_solution 'SHELXL-97 (Sheldrick, 2008)'
_diffrn_ambient_temperature 293(2)
_diffrn_detector_area_resol_mean 10.0
_diffrn_measured_fraction_theta_full 0.994
_diffrn_measured_fraction_theta_max 0.993
_diffrn_measurement_device_type 'Oxford Diffraction Gemini R Ultra'
_diffrn_measurement_method '\w scan'
_diffrn_radiation_monochromator graphite
_diffrn_radiation_source 'fine-focus sealed tube'
_diffrn_radiation_type MoK\a
_diffrn_radiation_wavelength 0.71069
_diffrn_reflns_av_R_equivalents 0.0255
_diffrn_reflns_av_sigmaI/netI 0.0472
_diffrn_reflns_limit_h_max 10
_diffrn_reflns_limit_h_min -10
_diffrn_reflns_limit_k_max 9
_diffrn_reflns_limit_k_min -11
_diffrn_reflns_limit_l_max 17
_diffrn_reflns_limit_l_min -17
_diffrn_reflns_number 7353
_diffrn_reflns_theta_full 25.00
_diffrn_reflns_theta_max 25.34
_diffrn_reflns_theta_min 2.78
_exptl_absorpt_coefficient_mu 1.004
_exptl_absorpt_correction_T_max 1.00000
_exptl_absorpt_correction_T_min 0.98641
_exptl_absorpt_correction_type multi-scan
_exptl_absorpt_process_details
;
CrysAlis (Oxford Diffraction, 2006)
;
_exptl_crystal_colour colourless
_exptl_crystal_density_diffrn 1.723
_exptl_crystal_density_method 'not measured'
_exptl_crystal_description block
_exptl_crystal_F_000 596
_exptl_crystal_size_max 0.25
_exptl_crystal_size_mid 0.22
_exptl_crystal_size_min 0.20
_refine_diff_density_max 0.598
_refine_diff_density_min -0.435
_refine_diff_density_rms 0.072
_refine_ls_extinction_method none
_refine_ls_goodness_of_fit_ref 1.028
_refine_ls_hydrogen_treatment constr
_refine_ls_matrix_type full
_refine_ls_number_parameters 334
_refine_ls_number_reflns 4179
_refine_ls_number_restraints 0
_refine_ls_restrained_S_all 1.028
_refine_ls_R_factor_all 0.0380
_refine_ls_R_factor_gt 0.0312
_refine_ls_shift/su_max 0.002
_refine_ls_shift/su_mean 0.000
_refine_ls_structure_factor_coef Fsqd
_refine_ls_weighting_details 'calc w=1/[\s^2^(Fo^2^)+(0.0284P)^2^+0.1666P] where P=(Fo^2^+2Fc^2^)/3'
_refine_ls_weighting_scheme calc
_refine_ls_wR_factor_gt 0.0655
_refine_ls_wR_factor_ref 0.0690
_reflns_number_gt 3707
_reflns_number_total 4179
_reflns_threshold_expression >2\s(I)
_cod_data_source_file c2ce25388g.txt
_cod_data_source_block compound-3
_cod_original_cell_volume 1150.42(10)
_cod_original_sg_symbol_H-M p-1
_cod_database_code 7208464

loop_
_symmetry_equiv_pos_as_xyz
'x, y, z'
'-x, -y, -z'

loop_
_atom_site_label
_atom_site_type_symbol
_atom_site_fract_x
_atom_site_fract_y
_atom_site_fract_z
_atom_site_U_iso_or_equiv
_atom_site_adp_type
_atom_site_occupancy
_atom_site_symmetry_multiplicity
_atom_site_calc_flag
_atom_site_refinement_flags
Cd1 Cd -0.03843(2) 0.05727(2) 0.877836(14) 0.02749(9) Uani 1 1 d .
C1 C -0.0420(4) -0.2714(4) 0.2782(2) 0.0400(8) Uani 1 1 d .
H1 H 0.0190 -0.3463 0.2347 0.048 Uiso 1 1 calc R
C2 C -0.1083(4) -0.3163(4) 0.3542(2) 0.0417(8) Uani 1 1 d .
H2 H -0.0931 -0.4187 0.3607 0.050 Uiso 1 1 calc R
C3 C -0.1970(4) -0.2084(4) 0.42018(19) 0.0368(8) Uani 1 1 d .
C4 C -0.2134(4) -0.0589(4) 0.4070(2) 0.0450(9) Uani 1 1 d .
H4 H -0.2703 0.0169 0.4507 0.054 Uiso 1 1 calc R
C5 C -0.1451(4) -0.0228(4) 0.3288(2) 0.0416(8) Uani 1 1 d .
H5A H -0.1583 0.0788 0.3209 0.050 Uiso 1 1 calc R
C6 C -0.2699(4) -0.2540(4) 0.5011(2) 0.0380(8) Uani 1 1 d .
C7 C -0.3546(4) -0.3848(4) 0.5890(2) 0.0372(8) Uani 1 1 d .
C8 C -0.3994(4) -0.5073(4) 0.62568(19) 0.0363(8) Uani 1 1 d .
C9 C -0.3047(5) -0.6586(4) 0.5974(2) 0.0499(9) Uani 1 1 d .
H9 H -0.2143 -0.6825 0.5568 0.060 Uiso 1 1 calc R
C10 C -0.3474(5) -0.7732(5) 0.6308(3) 0.0582(10) Uani 1 1 d .
H10 H -0.2837 -0.8742 0.6107 0.070 Uiso 1 1 calc R
C11 C -0.5633(5) -0.6031(5) 0.7154(2) 0.0478(9) Uani 1 1 d .
H11 H -0.6525 -0.5828 0.7563 0.057 Uiso 1 1 calc R
C12 C -0.5332(4) -0.4793(4) 0.6853(2) 0.0399(8) Uani 1 1 d .
H12 H -0.6017 -0.3789 0.7047 0.048 Uiso 1 1 calc R
C13 C -0.4256(4) -0.2033(5) 0.7254(2) 0.0451(9) Uani 1 1 d .
H13A H -0.5202 -0.1034 0.7286 0.054 Uiso 1 1 calc R
H13B H -0.4541 -0.2781 0.7586 0.054 Uiso 1 1 calc R
C14 C -0.2831(4) -0.0652(4) 0.7937(2) 0.0340(7) Uani 1 1 d .
H14 H -0.3668 0.0347 0.7911 0.041 Uiso 1 1 calc R
C15 C -0.0614(4) -0.2580(4) 0.8142(2) 0.0438(8) Uani 1 1 d .
H15 H 0.0448 -0.3171 0.8310 0.053 Uiso 1 1 calc R
C16 C -0.1924(3) 0.3635(3) 0.91796(19) 0.0289(7) Uani 1 1 d .
C17 C -0.7249(3) 0.8363(3) 0.9186(2) 0.0289(7) Uani 1 1 d .
C18 C -0.5577(3) 0.7510(3) 0.95243(18) 0.0254(6) Uani 1 1 d .
C19 C -0.5023(3) 0.8204(3) 1.01410(19) 0.0303(7) Uani 1 1 d .
H19 H -0.5711 0.9187 1.0365 0.036 Uiso 1 1 calc R
C20 C -0.3448(4) 0.7449(4) 1.0429(2) 0.0321(7) Uani 1 1 d .
C21 C -0.2436(3) 0.5968(4) 1.01118(19) 0.0302(7) Uani 1 1 d .
H21 H -0.1382 0.5453 1.0307 0.036 Uiso 1 1 calc R
C22 C -0.2993(3) 0.5253(3) 0.95032(19) 0.0273(7) Uani 1 1 d .
C23 C -0.4561(3) 0.6021(3) 0.92110(18) 0.0263(6) Uani 1 1 d .
H23 H -0.4936 0.5539 0.8804 0.032 Uiso 1 1 calc R
N1 N -0.0609(3) -0.1264(3) 0.26378(16) 0.0347(6) Uani 1 1 d .
N2 N -0.2846(3) -0.3895(3) 0.50645(17) 0.0399(7) Uani 1 1 d .
N3 N -0.3263(4) -0.1655(3) 0.57432(17) 0.0440(7) Uani 1 1 d .
N4 N -0.3806(3) -0.2512(3) 0.63074(16) 0.0394(7) Uani 1 1 d .
N5 N -0.4735(4) -0.7493(4) 0.6898(2) 0.0528(8) Uani 1 1 d .
N6 N -0.2909(3) -0.1923(3) 0.76664(16) 0.0339(6) Uani 1 1 d .
N7 N -0.1485(4) -0.3185(3) 0.7786(2) 0.0481(7) Uani 1 1 d .
N8 N -0.1392(3) -0.1016(3) 0.82465(17) 0.0343(6) Uani 1 1 d .
O1 O -0.0475(2) 0.2981(2) 0.94173(14) 0.0394(5) Uani 1 1 d .
O2 O -0.2515(2) 0.2979(2) 0.86850(14) 0.0360(5) Uani 1 1 d .
O3 O -0.7552(2) 0.8038(3) 0.84320(14) 0.0403(5) Uani 1 1 d .
O4 O -0.8315(2) 0.9447(2) 0.96870(13) 0.0331(5) Uani 1 1 d .
O5 O -0.2947(3) 0.8190(3) 1.10301(15) 0.0462(6) Uani 1 1 d .
H5 H -0.2004 0.7629 1.1152 0.069 Uiso 1 1 calc R

loop_
_atom_site_aniso_label
_atom_site_aniso_U_11
_atom_site_aniso_U_22
_atom_site_aniso_U_33
_atom_site_aniso_U_23
_atom_site_aniso_U_13
_atom_site_aniso_U_12
Cd1 0.02616(13) 0.02441(14) 0.02988(14) -0.00091(9) -0.00170(9) -0.00900(10)
C1 0.048(2) 0.037(2) 0.0347(18) -0.0031(15) 0.0066(15) -0.0187(17)
C2 0.055(2) 0.041(2) 0.0352(18) 0.0040(16) 0.0016(16) -0.0275(18)
C3 0.0457(19) 0.049(2) 0.0240(16) 0.0020(15) -0.0005(14) -0.0282(18)
C4 0.058(2) 0.042(2) 0.0311(18) -0.0063(16) 0.0126(16) -0.0197(18)
C5 0.053(2) 0.0335(19) 0.0389(19) 0.0013(16) 0.0004(16) -0.0192(17)
C6 0.0461(19) 0.049(2) 0.0249(16) -0.0013(15) 0.0015(14) -0.0269(18)
C7 0.0386(18) 0.051(2) 0.0297(17) -0.0004(15) -0.0026(14) -0.0265(17)
C8 0.0445(19) 0.047(2) 0.0258(16) 0.0041(15) -0.0054(15) -0.0274(17)
C9 0.055(2) 0.052(2) 0.044(2) -0.0030(18) 0.0066(17) -0.025(2)
C10 0.070(3) 0.043(2) 0.062(2) -0.0009(19) -0.001(2) -0.025(2)
C11 0.050(2) 0.056(3) 0.046(2) 0.0053(18) -0.0015(17) -0.031(2)
C12 0.0406(19) 0.044(2) 0.0420(19) 0.0018(16) -0.0040(16) -0.0244(17)
C13 0.051(2) 0.069(3) 0.0297(17) -0.0085(17) 0.0061(15) -0.041(2)
C14 0.0376(18) 0.0319(18) 0.0323(17) -0.0013(14) -0.0009(14) -0.0150(15)
C15 0.0412(19) 0.035(2) 0.056(2) -0.0010(17) -0.0076(17) -0.0162(17)
C16 0.0259(16) 0.0239(16) 0.0314(16) 0.0054(13) 0.0048(13) -0.0069(14)
C17 0.0209(15) 0.0275(17) 0.0355(17) 0.0079(14) 0.0001(13) -0.0087(14)
C18 0.0195(14) 0.0268(16) 0.0267(15) 0.0032(13) 0.0030(12) -0.0078(13)
C19 0.0264(16) 0.0229(16) 0.0377(17) -0.0033(13) 0.0071(13) -0.0080(14)
C20 0.0298(16) 0.0348(18) 0.0337(17) -0.0030(14) 0.0020(14) -0.0163(15)
C21 0.0205(14) 0.0324(18) 0.0354(17) 0.0052(14) -0.0021(13) -0.0094(14)
C22 0.0221(15) 0.0276(17) 0.0286(15) 0.0045(13) 0.0034(12) -0.0083(13)
C23 0.0239(15) 0.0295(17) 0.0248(15) 0.0027(13) 0.0023(12) -0.0115(13)
N1 0.0355(14) 0.0390(17) 0.0299(14) 0.0049(12) 0.0002(12) -0.0170(13)
N2 0.0521(17) 0.0473(18) 0.0296(14) -0.0008(13) 0.0028(13) -0.0307(15)
N3 0.0581(18) 0.054(2) 0.0331(15) -0.0015(14) 0.0051(14) -0.0377(17)
N4 0.0518(17) 0.0569(19) 0.0244(13) -0.0043(13) 0.0056(12) -0.0383(16)
N5 0.062(2) 0.047(2) 0.0556(19) 0.0082(16) 0.0000(17) -0.0308(17)
N6 0.0393(15) 0.0408(17) 0.0299(14) -0.0028(12) 0.0009(12) -0.0252(14)
N7 0.0518(18) 0.0354(17) 0.0613(19) -0.0069(15) -0.0015(15) -0.0227(16)
N8 0.0353(15) 0.0327(16) 0.0375(14) -0.0003(12) -0.0049(12) -0.0169(13)
O1 0.0239(11) 0.0312(13) 0.0518(14) -0.0020(11) -0.0052(10) -0.0010(10)
O2 0.0302(11) 0.0307(12) 0.0420(12) -0.0017(10) -0.0024(10) -0.0083(10)
O3 0.0295(12) 0.0457(14) 0.0373(12) -0.0022(11) -0.0064(10) -0.0078(11)
O4 0.0207(10) 0.0304(12) 0.0369(12) 0.0008(10) 0.0032(9) -0.0011(9)
O5 0.0362(12) 0.0464(15) 0.0577(14) -0.0143(12) -0.0072(11) -0.0178(12)

loop_
_atom_type_symbol
_atom_type_description
_atom_type_scat_dispersion_real
_atom_type_scat_dispersion_imag
_atom_type_scat_source
C C 0.0033 0.0016 'International Tables Vol C Tables 4.2.6.8 and 6.1.1.4'
H H 0.0000 0.0000 'International Tables Vol C Tables 4.2.6.8 and 6.1.1.4'
N N 0.0061 0.0033 'International Tables Vol C Tables 4.2.6.8 and 6.1.1.4'
O O 0.0106 0.0060 'International Tables Vol C Tables 4.2.6.8 and 6.1.1.4'
Cd Cd -0.8075 1.2024 'International Tables Vol C Tables 4.2.6.8 and 6.1.1.4'

loop_
_geom_angle_atom_site_label_1
_geom_angle_atom_site_label_2
_geom_angle_atom_site_label_3
_geom_angle
_geom_angle_site_symmetry_1
_geom_angle_site_symmetry_3
O4 Cd1 N8 115.39(9) 1_645 .
O4 Cd1 O2 135.26(8) 1_645 .
N8 Cd1 O2 103.18(9) . .
O4 Cd1 N1 109.08(8) 1_645 2_556
N8 Cd1 N1 99.61(9) . 2_556
O2 Cd1 N1 84.64(8) . 2_556
O4 Cd1 O1 82.58(7) 1_645 .
N8 Cd1 O1 156.89(8) . .
O2 Cd1 O1 55.08(7) . .
N1 Cd1 O1 86.94(8) 2_556 .
O4 Cd1 O4 74.94(7) 1_645 2_467
N8 Cd1 O4 90.35(8) . 2_467
O2 Cd1 O4 83.38(7) . 2_467
N1 Cd1 O4 165.90(8) 2_556 2_467
O1 Cd1 O4 80.12(7) . 2_467
O4 Cd1 C16 108.45(9) 1_645 .
N8 Cd1 C16 129.74(9) . .
O2 Cd1 C16 27.60(8) . .
N1 Cd1 C16 87.82(9) 2_556 .
O1 Cd1 C16 27.70(8) . .
O4 Cd1 C16 78.12(8) 2_467 .
N1 C1 C2 123.5(3) . .
N1 C1 H1 118.3 . .
C2 C1 H1 118.3 . .
C3 C2 C1 119.4(3) . .
C3 C2 H2 120.3 . .
C1 C2 H2 120.3 . .
C2 C3 C4 117.5(3) . .
C2 C3 C6 120.1(3) . .
C4 C3 C6 122.4(3) . .
C5 C4 C3 119.7(3) . .
C5 C4 H4 120.2 . .
C3 C4 H4 120.2 . .
N1 C5 C4 123.2(3) . .
N1 C5 H5A 118.4 . .
C4 C5 H5A 118.4 . .
N3 C6 N2 114.9(3) . .
N3 C6 C3 122.2(3) . .
N2 C6 C3 122.9(3) . .
N2 C7 N4 109.4(3) . .
N2 C7 C8 123.6(3) . .
N4 C7 C8 127.0(3) . .
C12 C8 C9 117.9(3) . .
C12 C8 C7 123.7(3) . .
C9 C8 C7 118.4(3) . .
C10 C9 C8 118.5(3) . .
C10 C9 H9 120.7 . .
C8 C9 H9 120.7 . .
N5 C10 C9 124.6(4) . .
N5 C10 H10 117.7 . .
C9 C10 H10 117.7 . .
N5 C11 C12 124.4(3) . .
N5 C11 H11 117.8 . .
C12 C11 H11 117.8 . .
C11 C12 C8 118.7(3) . .
C11 C12 H12 120.6 . .
C8 C12 H12 120.6 . .
N6 C13 N4 110.1(3) . .
N6 C13 H13A 109.6 . .
N4 C13 H13A 109.6 . .
N6 C13 H13B 109.6 . .
N4 C13 H13B 109.6 . .
H13A C13 H13B 108.2 . .
N8 C14 N6 109.6(3) . .
N8 C14 H14 125.2 . .
N6 C14 H14 125.2 . .
N7 C15 N8 114.3(3) . .
N7 C15 H15 122.9 . .
N8 C15 H15 122.9 . .
O2 C16 O1 122.6(3) . .
O2 C16 C22 118.6(3) . .
O1 C16 C22 118.8(3) . .
O2 C16 Cd1 57.27(15) . .
O1 C16 Cd1 66.11(16) . .
C22 C16 Cd1 169.54(19) . .
O3 C17 O4 122.2(3) . .
O3 C17 C18 120.0(3) . .
O4 C17 C18 117.8(3) . .
C19 C18 C23 119.6(3) . .
C19 C18 C17 120.1(3) . .
C23 C18 C17 120.3(3) . .
C18 C19 C20 120.6(3) . .
C18 C19 H19 119.7 . .
C20 C19 H19 119.7 . .
O5 C20 C21 121.9(3) . .
O5 C20 C19 118.5(3) . .
C21 C20 C19 119.6(3) . .
C20 C21 C22 120.1(3) . .
C20 C21 H21 120.0 . .
C22 C21 H21 120.0 . .
C23 C22 C21 120.0(3) . .
C23 C22 C16 119.7(3) . .
C21 C22 C16 120.3(3) . .
C22 C23 C18 120.1(3) . .
C22 C23 H23 119.9 . .
C18 C23 H23 119.9 . .
C1 N1 C5 116.8(3) . .
C1 N1 Cd1 120.3(2) . 2_556
C5 N1 Cd1 122.8(2) . 2_556
C7 N2 C6 103.4(3) . .
C6 N3 N4 102.3(3) . .
C7 N4 N3 109.9(2) . .
C7 N4 C13 130.8(3) . .
N3 N4 C13 118.2(3) . .
C11 N5 C10 115.8(3) . .
C14 N6 N7 110.7(3) . .
C14 N6 C13 127.5(3) . .
N7 N6 C13 121.8(3) . .
C15 N7 N6 102.1(3) . .
C14 N8 C15 103.4(3) . .
C14 N8 Cd1 128.8(2) . .
C15 N8 Cd1 127.7(2) . .
C16 O1 Cd1 86.19(18) . .
C16 O2 Cd1 95.14(17) . .
C17 O4 Cd1 102.93(17) . 1_465
C17 O4 Cd1 132.19(18) . 2_467
Cd1 O4 Cd1 105.06(7) 1_465 2_467
C20 O5 H5 109.5 . .

loop_
_geom_bond_atom_site_label_1
_geom_bond_atom_site_label_2
_geom_bond_distance
_geom_bond_site_symmetry_2
Cd1 O4 2.2327(19) 1_645
Cd1 N8 2.267(3) .
Cd1 O2 2.285(2) .
Cd1 N1 2.402(2) 2_556
Cd1 O1 2.479(2) .
Cd1 O4 2.4798(19) 2_467
Cd1 C16 2.705(3) .
C1 N1 1.333(4) .
C1 C2 1.379(4) .
C1 H1 0.9300 .
C2 C3 1.375(5) .
C2 H2 0.9300 .
C3 C4 1.380(5) .
C3 C6 1.470(4) .
C4 C5 1.376(4) .
C4 H4 0.9300 .
C5 N1 1.335(4) .
C5 H5A 0.9300 .
C6 N3 1.319(4) .
C6 N2 1.358(4) .
C7 N2 1.325(4) .
C7 N4 1.353(4) .
C7 C8 1.475(4) .
C8 C12 1.383(4) .
C8 C9 1.383(5) .
C9 C10 1.381(5) .
C9 H9 0.9300 .
C10 N5 1.332(5) .
C10 H10 0.9300 .
C11 N5 1.327(5) .
C11 C12 1.381(5) .
C11 H11 0.9300 .
C12 H12 0.9300 .
C13 N6 1.449(4) .
C13 N4 1.453(4) .
C13 H13A 0.9700 .
C13 H13B 0.9700 .
C14 N8 1.312(4) .
C14 N6 1.321(4) .
C14 H14 0.9300 .
C15 N7 1.307(4) .
C15 N8 1.357(4) .
C15 H15 0.9300 .
C16 O2 1.258(4) .
C16 O1 1.260(3) .
C16 C22 1.498(4) .
C17 O3 1.239(3) .
C17 O4 1.279(3) .
C17 C18 1.493(4) .
C18 C19 1.380(4) .
C18 C23 1.391(4) .
C19 C20 1.387(4) .
C19 H19 0.9300 .
C20 O5 1.364(4) .
C20 C21 1.386(4) .
C21 C22 1.387(4) .
C21 H21 0.9300 .
C22 C23 1.384(4) .
C23 H23 0.9300 .
N1 Cd1 2.402(2) 2_556
N3 N4 1.363(3) .
N6 N7 1.353(4) .
O4 Cd1 2.2327(19) 1_465
O4 Cd1 2.4798(19) 2_467
O5 H5 0.8200 .

loop_
_geom_hbond_atom_site_label_D
_geom_hbond_atom_site_label_H
_geom_hbond_atom_site_label_A
_geom_hbond_distance_DH
_geom_hbond_distance_HA
_geom_hbond_distance_DA
_geom_hbond_angle_DHA
_geom_hbond_site_symmetry_A
O5 H5 O1 0.82 2.18 2.854(3) 138.9 2_567

loop_
_geom_torsion_atom_site_label_1
_geom_torsion_atom_site_label_2
_geom_torsion_atom_site_label_3
_geom_torsion_atom_site_label_4
_geom_torsion
_geom_torsion_site_symmetry_1
_geom_torsion_site_symmetry_4
N1 C1 C2 C3 -1.0(5) . .
C1 C2 C3 C4 -0.8(5) . .
C1 C2 C3 C6 179.4(3) . .
C2 C3 C4 C5 1.5(5) . .
C6 C3 C4 C5 -178.7(3) . .
C3 C4 C5 N1 -0.6(5) . .
C2 C3 C6 N3 165.7(3) . .
C4 C3 C6 N3 -14.1(5) . .
C2 C3 C6 N2 -14.4(5) . .
C4 C3 C6 N2 165.8(3) . .
N2 C7 C8 C12 -147.1(3) . .
N4 C7 C8 C12 31.0(5) . .
N2 C7 C8 C9 31.3(5) . .
N4 C7 C8 C9 -150.6(3) . .
C12 C8 C9 C10 -0.8(5) . .
C7 C8 C9 C10 -179.2(3) . .
C8 C9 C10 N5 -0.8(6) . .
N5 C11 C12 C8 -1.2(5) . .
C9 C8 C12 C11 1.7(5) . .
C7 C8 C12 C11 -179.9(3) . .
O4 Cd1 C16 O2 -168.02(16) 1_645 .
N8 Cd1 C16 O2 -18.1(2) . .
N1 Cd1 C16 O2 82.59(17) 2_556 .
O1 Cd1 C16 O2 170.2(3) . .
O4 Cd1 C16 O2 -98.51(17) 2_467 .
O4 Cd1 C16 O1 21.83(18) 1_645 .
N8 Cd1 C16 O1 171.74(15) . .
O2 Cd1 C16 O1 -170.2(3) . .
N1 Cd1 C16 O1 -87.56(17) 2_556 .
O4 Cd1 C16 O1 91.34(16) 2_467 .
O4 Cd1 C16 C22 -98.6(12) 1_645 .
N8 Cd1 C16 C22 51.3(12) . .
O2 Cd1 C16 C22 69.4(12) . .
N1 Cd1 C16 C22 152.0(12) 2_556 .
O1 Cd1 C16 C22 -120.4(12) . .
O4 Cd1 C16 C22 -29.1(12) 2_467 .
O3 C17 C18 C19 154.1(3) . .
O4 C17 C18 C19 -24.1(4) . .
O3 C17 C18 C23 -25.0(4) . .
O4 C17 C18 C23 156.9(3) . .
C23 C18 C19 C20 1.9(4) . .
C17 C18 C19 C20 -177.2(3) . .
C18 C19 C20 O5 179.1(3) . .
C18 C19 C20 C21 -1.6(4) . .
O5 C20 C21 C22 179.8(3) . .
C19 C20 C21 C22 0.5(4) . .
C20 C21 C22 C23 0.1(4) . .
C20 C21 C22 C16 -178.1(3) . .
O2 C16 C22 C23 -3.8(4) . .
O1 C16 C22 C23 176.7(3) . .
Cd1 C16 C22 C23 -67.5(13) . .
O2 C16 C22 C21 174.5(3) . .
O1 C16 C22 C21 -5.1(4) . .
Cd1 C16 C22 C21 110.7(12) . .
C21 C22 C23 C18 0.2(4) . .
C16 C22 C23 C18 178.5(2) . .
C19 C18 C23 C22 -1.2(4) . .
C17 C18 C23 C22 177.9(3) . .
C2 C1 N1 C5 1.9(5) . .
C2 C1 N1 Cd1 -174.1(3) . 2_556
C4 C5 N1 C1 -1.1(5) . .
C4 C5 N1 Cd1 174.7(3) . 2_556
N4 C7 N2 C6 0.1(3) . .
C8 C7 N2 C6 178.6(3) . .
N3 C6 N2 C7 -0.3(4) . .
C3 C6 N2 C7 179.9(3) . .
N2 C6 N3 N4 0.3(4) . .
C3 C6 N3 N4 -179.9(3) . .
N2 C7 N4 N3 0.0(4) . .
C8 C7 N4 N3 -178.3(3) . .
N2 C7 N4 C13 -167.5(3) . .
C8 C7 N4 C13 14.1(6) . .
C6 N3 N4 C7 -0.2(4) . .
C6 N3 N4 C13 169.1(3) . .
N6 C13 N4 C7 111.6(4) . .
N6 C13 N4 N3 -55.1(4) . .
C12 C11 N5 C10 -0.3(5) . .
C9 C10 N5 C11 1.4(6) . .
N8 C14 N6 N7 -0.6(4) . .
N8 C14 N6 C13 -177.8(3) . .
N4 C13 N6 C14 111.6(4) . .
N4 C13 N6 N7 -65.3(4) . .
N8 C15 N7 N6 -0.6(4) . .
C14 N6 N7 C15 0.7(4) . .
C13 N6 N7 C15 178.1(3) . .
N6 C14 N8 C15 0.2(3) . .
N6 C14 N8 Cd1 177.99(18) . .
N7 C15 N8 C14 0.3(4) . .
N7 C15 N8 Cd1 -177.6(2) . .
O4 Cd1 N8 C14 158.3(2) 1_645 .
O2 Cd1 N8 C14 1.6(3) . .
N1 Cd1 N8 C14 -85.1(3) 2_556 .
O1 Cd1 N8 C14 19.9(4) . .
O4 Cd1 N8 C14 84.9(3) 2_467 .
C16 Cd1 N8 C14 10.1(3) . .
O4 Cd1 N8 C15 -24.4(3) 1_645 .
O2 Cd1 N8 C15 178.9(3) . .
N1 Cd1 N8 C15 92.2(3) 2_556 .
O1 Cd1 N8 C15 -162.8(2) . .
O4 Cd1 N8 C15 -97.8(3) 2_467 .
C16 Cd1 N8 C15 -172.6(2) . .
O2 C16 O1 Cd1 -9.8(3) . .
C22 C16 O1 Cd1 169.7(2) . .
O4 Cd1 O1 C16 -159.16(17) 1_645 .
N8 Cd1 O1 C16 -16.4(3) . .
O2 Cd1 O1 C16 5.55(16) . .
N1 Cd1 O1 C16 91.14(17) 2_556 .
O4 Cd1 O1 C16 -83.24(17) 2_467 .
O1 C16 O2 Cd1 10.7(3) . .
C22 C16 O2 Cd1 -168.8(2) . .
O4 Cd1 O2 C16 16.2(2) 1_645 .
N8 Cd1 O2 C16 165.79(17) . .
N1 Cd1 O2 C16 -95.57(18) 2_556 .
O1 Cd1 O2 C16 -5.57(16) . .
O4 Cd1 O2 C16 76.99(17) 2_467 .
O3 C17 O4 Cd1 -7.5(3) . 1_465
C18 C17 O4 Cd1 170.6(2) . 1_465
O3 C17 O4 Cd1 117.1(3) . 2_467
C18 C17 O4 Cd1 -64.8(3) . 2_467
